data_7039806
loop_
_publ_author_name
'Qui\~none, D'
'Veiga, N.'
'Torres, J.'
'Castiglioni, J.'
'Bazzicalupi, C.'
'Bianchi, A.'
'Kremer, C.'

_publ_section_title
;
 Synthesis, solid-state characterization and solution studies of new
 phytate compounds with Cu(ii) and 1,10-phenanthroline: progress in the
 structural elucidation of phytate coordinating ability.
;
_journal_issue 30
_journal_name_full 'Dalton transactions (Cambridge, England : 2003)'
_journal_page_first 12156
_journal_page_last 12166
_journal_paper_doi 10.1039/c6dt01460g
_journal_volume 45
_journal_year 2016
_chemical_formula_sum 'C27 H31.8 N4 O15.4 P3'
_chemical_formula_weight 751.67
_space_group_crystal_system triclinic
_space_group_IT_number 2
_space_group_name_Hall '-P 1'
_space_group_name_H-M_alt 'P -1'
_symmetry_space_group_name_Hall '-P 1'
_symmetry_space_group_name_H-M 'P -1'
_atom_sites_solution_hydrogens mixed
_atom_sites_solution_primary direct
_atom_sites_solution_secondary difmap
_audit_creation_method SHELXL-2014/7
_cell_angle_alpha 83.501(9)
_cell_angle_beta 65.75(1)
_cell_angle_gamma 73.380(9)
_cell_formula_units_Z 2
_cell_length_a 11.299(1)
_cell_length_b 11.487(1)
_cell_length_c 13.711(2)
_cell_measurement_reflns_used 2400
_cell_measurement_temperature 120
_cell_measurement_theta_max 58.92
_cell_measurement_theta_min 4.45
_cell_volume 1554.7(3)
_computing_cell_refinement
;
CrysAlis RED, Oxford Diffraction Ltd.,
Version 1.171.32.5 (release 08-05-2007 CrysAlis171 .NET)
(compiled May  8 2007,13:10:02)
;
_computing_data_collection
;
CrysAlis CCD, Oxford Diffraction Ltd.,
Version 1.171.32.5 (release 08-05-2007 CrysAlis171 .NET)
(compiled May  8 2007,13:10:02)
;
_computing_data_reduction
;
CrysAlis RED, Oxford Diffraction Ltd.,
Version 1.171.32.5 (release 08-05-2007 CrysAlis171 .NET)
(compiled May  8 2007,13:10:02)
;
_computing_molecular_graphics 'Mercury 3.8 (CCDC, 2016)'
_computing_publication_material 'PARST97 (Nardelli, 1995)'
_computing_structure_refinement 'SHELXL-2014/7 (Sheldrick, 2014)'
_computing_structure_solution 'SIR97 (Altomare 1997)'
_diffrn_ambient_temperature 120
_diffrn_measured_fraction_theta_full 0.999
_diffrn_measured_fraction_theta_max 0.999
_diffrn_measurement_device_type 'Xcalibur, Onyx'
_diffrn_measurement_method '\w scan'
_diffrn_radiation_type CuK\a
_diffrn_radiation_wavelength 1.5418
_diffrn_reflns_av_R_equivalents 0.0995
_diffrn_reflns_av_unetI/netI 0.1310
_diffrn_reflns_Laue_measured_fraction_full 0.999
_diffrn_reflns_Laue_measured_fraction_max 0.999
_diffrn_reflns_limit_h_max 12
_diffrn_reflns_limit_h_min -12
_diffrn_reflns_limit_k_max 12
_diffrn_reflns_limit_k_min -10
_diffrn_reflns_limit_l_max 15
_diffrn_reflns_limit_l_min -15
_diffrn_reflns_number 9854
_diffrn_reflns_point_group_measured_fraction_full 0.999
_diffrn_reflns_point_group_measured_fraction_max 0.999
_diffrn_reflns_theta_full 58.920
_diffrn_reflns_theta_max 58.920
_diffrn_reflns_theta_min 4.450
_diffrn_source 'Enhance (Cu) X-ray Source'
_exptl_absorpt_coefficient_mu 2.504
_exptl_absorpt_correction_T_max 0.78
_exptl_absorpt_correction_T_min 0.47
_exptl_absorpt_correction_type multi-scan
_exptl_absorpt_process_details
;
CrysAlisPro, Agilent Technologies,
Version 1.171.36.28 (release 01-02-2013 CrysAlis171 .NET)
(compiled Feb  1 2013,16:14:44)
Empirical absorption correction using spherical harmonics,
 implemented in SCALE3 ABSPACK scaling algorithm.
;
_exptl_crystal_colour colourless
_exptl_crystal_density_diffrn 1.606
_exptl_crystal_density_method 'not measured'
_exptl_crystal_description prismatic
_exptl_crystal_F_000 780
_exptl_crystal_size_max 0.4
_exptl_crystal_size_mid 0.2
_exptl_crystal_size_min 0.1
_refine_diff_density_max 0.587
_refine_diff_density_min -0.386
_refine_diff_density_rms 0.083
_refine_ls_extinction_coef 0.0024(5)
_refine_ls_extinction_expression Fc^*^=kFc[1+0.001xFc^2^\l^3^/sin(2\q)]^-1/4^
_refine_ls_extinction_method 'SHELXL-2014/7 (Sheldrick 2014'
_refine_ls_goodness_of_fit_ref 1.073
_refine_ls_hydrogen_treatment mixed
_refine_ls_matrix_type full
_refine_ls_number_parameters 524
_refine_ls_number_reflns 4461
_refine_ls_number_restraints 16
_refine_ls_restrained_S_all 1.072
_refine_ls_R_factor_all 0.1415
_refine_ls_R_factor_gt 0.0758
_refine_ls_shift/su_max 0.003
_refine_ls_shift/su_mean 0.000
_refine_ls_structure_factor_coef Fsqd
_refine_ls_weighting_details 'w=1/[\s^2^(Fo^2^)+(0.0825P)^2^+0.3882P] where P=(Fo^2^+2Fc^2^)/3'
_refine_ls_weighting_scheme calc
_refine_ls_wR_factor_gt 0.1719
_refine_ls_wR_factor_ref 0.2063
_reflns_Friedel_coverage 0.000
_reflns_number_gt 2568
_reflns_number_total 4461
_reflns_threshold_expression 'I > 2\s(I)'
_cod_data_source_file c6dt01460g2.cif
_cod_data_source_block Hphen4_H8L_6.8H2O
_cod_depositor_comments 'Adding full bibliography for 7039806--7039807.cif.'
_cod_original_formula_sum 'C27 H31.80 N4 O15.40 P3'
_cod_database_code 7039806
_shelx_shelxl_version_number 2014/7
_shelx_space_group_comment
;
The symmetry employed for this shelxl refinement is uniquely defined
by the following loop, which should always be used as a source of
symmetry information in preference to the above space-group names.
They are only intended as comments.
;

loop_
_space_group_symop_operation_xyz
'x, y, z'
'-x, -y, -z'

loop_
_atom_site_label
_atom_site_type_symbol
_atom_site_fract_x
_atom_site_fract_y
_atom_site_fract_z
_atom_site_U_iso_or_equiv
_atom_site_adp_type
_atom_site_occupancy
_atom_site_site_symmetry_order
_atom_site_calc_flag
_atom_site_refinement_flags_posn
_atom_site_refinement_flags_adp
_atom_site_refinement_flags_occupancy
_atom_site_disorder_assembly
_atom_site_disorder_group
N1A N 0.9821(6) 0.1361(5) 0.8954(5) 0.0350(14) Uani 1 1 d . . . . .
C1A C 1.0304(8) 0.1284(6) 0.7900(6) 0.045(2) Uani 1 1 d . . . . .
H1A H 1.1063 0.1560 0.7503 0.054 Uiso 1 1 calc R U . . .
C2A C 0.9743(8) 0.0811(7) 0.7343(6) 0.050(2) Uani 1 1 d . . . . .
H2A H 1.0144 0.0761 0.6600 0.060 Uiso 1 1 calc R U . . .
C3A C 0.8619(8) 0.0429(6) 0.7887(6) 0.046(2) Uani 1 1 d . . . . .
H3A H 0.8227 0.0131 0.7526 0.056 Uiso 1 1 calc R U . . .
C4A C 0.8055(7) 0.0492(6) 0.9015(6) 0.0379(18) Uani 1 1 d . . . . .
C5A C 0.6865(7) 0.0125(6) 0.9681(6) 0.0414(19) Uani 1 1 d . . . . .
H5A H 0.6437 -0.0191 0.9363 0.050 Uiso 1 1 calc R U . . .
C6A C 0.6340(7) 0.0225(6) 1.0768(6) 0.0383(18) Uani 1 1 d . . . . .
H6A H 0.5569 -0.0028 1.1178 0.046 Uiso 1 1 calc R U . . .
C7A C 0.6969(7) 0.0718(5) 1.1284(6) 0.0319(17) Uani 1 1 d . . . . .
C8A C 0.6465(7) 0.0868(6) 1.2391(6) 0.0371(18) Uani 1 1 d . . . . .
H8A H 0.5689 0.0634 1.2826 0.045 Uiso 1 1 calc R U . . .
C9A C 0.7092(7) 0.1352(6) 1.2843(6) 0.0385(18) Uani 1 1 d . . . . .
H9A H 0.6762 0.1439 1.3581 0.046 Uiso 1 1 calc R U . . .
C10A C 0.8236(7) 0.1710(5) 1.2173(6) 0.0355(17) Uani 1 1 d . . . . .
H10A H 0.8682 0.2037 1.2466 0.043 Uiso 1 1 calc R U . . .
N2A N 0.8699(6) 0.1594(5) 1.1124(5) 0.0301(13) Uani 1 1 d D . . . .
C11A C 0.8132(6) 0.1087(5) 1.0641(5) 0.0265(15) Uani 1 1 d . . . . .
C12A C 0.8686(7) 0.0978(5) 0.9510(5) 0.0284(16) Uani 1 1 d . . . . .
N1B N 0.6971(6) 0.4054(5) 1.0134(5) 0.0307(14) Uani 1 1 d D . . . .
C1B C 0.8026(7) 0.4256(6) 0.9302(6) 0.0359(18) Uani 1 1 d . . . . .
H1B H 0.8656 0.4543 0.9407 0.043 Uiso 1 1 calc R U . . .
C2B C 0.8188(7) 0.4039(6) 0.8273(6) 0.0386(18) Uani 1 1 d . . . . .
H2B H 0.8936 0.4159 0.7686 0.046 Uiso 1 1 calc R U . . .
C3B C 0.7235(7) 0.3648(6) 0.8135(6) 0.0406(19) Uani 1 1 d . . . . .
H3B H 0.7325 0.3520 0.7447 0.049 Uiso 1 1 calc R U . . .
C4B C 0.6125(7) 0.3436(6) 0.9015(6) 0.0364(18) Uani 1 1 d . . . . .
C5B C 0.5090(7) 0.3025(6) 0.8915(6) 0.0371(18) Uani 1 1 d . . . . .
H5B H 0.5140 0.2905 0.8238 0.045 Uiso 1 1 calc R U . . .
C6B C 0.4037(7) 0.2808(6) 0.9798(6) 0.0396(18) Uani 1 1 d . . . . .
H6B H 0.3386 0.2531 0.9716 0.048 Uiso 1 1 calc R U . . .
C7B C 0.3924(6) 0.3004(6) 1.0850(6) 0.0326(17) Uani 1 1 d . . . . .
C8B C 0.2907(7) 0.2766(6) 1.1763(7) 0.0422(19) Uani 1 1 d . . . . .
H8B H 0.2251 0.2468 1.1711 0.051 Uiso 1 1 calc R U . . .
C9B C 0.2850(7) 0.2963(6) 1.2754(6) 0.0420(19) Uani 1 1 d . . . . .
H9B H 0.2158 0.2810 1.3375 0.050 Uiso 1 1 calc R U . . .
C10B C 0.3846(7) 0.3395(6) 1.2805(6) 0.0418(19) Uani 1 1 d . . . . .
H10B H 0.3805 0.3522 1.3477 0.050 Uiso 1 1 calc R U . . .
N2B N 0.4868(6) 0.3642(4) 1.1943(5) 0.0335(14) Uani 1 1 d . . . . .
C11B C 0.4909(6) 0.3424(5) 1.0977(6) 0.0297(16) Uani 1 1 d . . . . .
C12B C 0.6013(6) 0.3640(5) 1.0037(5) 0.0292(16) Uani 1 1 d . . . . .
C1 C 0.5012(7) 0.3858(6) 0.5588(6) 0.0325(17) Uani 1 1 d . . . . .
H1 H 0.4784 0.3263 0.5239 0.050 Uiso 0.586(4) 1 d . U P A 1
O11 O 0.5256(8) 0.3001(7) 0.6351(7) 0.041(2) Uani 0.586(4) 1 d . . P A 1
P1 P 0.4935(4) 0.1701(3) 0.6529(3) 0.0395(11) Uani 0.586(4) 1 d . . P A 1
O12 O 0.5078(6) 0.1115(6) 0.5349(6) 0.092(3) Uani 1 1 d . . . A 1
O13 O 0.3624(6) 0.1877(5) 0.7195(8) 0.119(3) Uani 1 1 d . . . A 1
O14 O 0.6016(7) 0.0857(6) 0.6977(6) 0.034(2) Uani 0.586(4) 1 d . . P A 1
H1' H 0.5098 0.3181 0.6154 0.050 Uiso 0.415(4) 1 d . U P B 2
O11' O 0.4606(10) 0.3150(9) 0.5124(8) 0.030(3) Uani 0.415(4) 1 d . . P A 2
P1' P 0.3986(4) 0.2017(4) 0.5667(3) 0.0332(14) Uani 0.415(4) 1 d . . P A 2
O14' O 0.2759(11) 0.2108(11) 0.5352(9) 0.032(3) Uani 0.415(4) 1 d . U P A 2
C2 C 0.6307(6) 0.4208(5) 0.4912(5) 0.0314(16) Uani 1 1 d . . . . .
H2 H 0.6527 0.4658 0.5352 0.038 Uiso 1 1 calc R U . . .
O21 O 0.7365(4) 0.3122(4) 0.4512(4) 0.0380(12) Uani 1 1 d . . . . .
P2 P 0.8836(2) 0.29245(18) 0.44982(17) 0.0451(6) Uani 1 1 d . . . . .
O22 O 0.9797(6) 0.2823(7) 0.3286(6) 0.045(3) Uani 0.741(13) 1 d . . P C 1
O23 O 0.8841(7) 0.3955(7) 0.5047(8) 0.046(2) Uani 0.741(13) 1 d . . P C 1
O24 O 0.9206(14) 0.1675(11) 0.4981(10) 0.074(4) Uani 0.741(13) 1 d . . P C 1
O22' O 0.9529(19) 0.387(2) 0.3732(19) 0.059(9) Uani 0.259(13) 1 d . . P C 2
O23' O 0.860(2) 0.331(3) 0.564(2) 0.052(8) Uani 0.259(13) 1 d . . P C 2
O24' O 0.937(3) 0.166(2) 0.431(3) 0.076(11) Uani 0.259(13) 1 d . . P C 2
C3 C 0.3853(6) 0.5001(5) 0.6023(5) 0.0299(16) Uani 1 1 d . . . . .
H3 H 0.4029 0.5455 0.6490 0.036 Uiso 1 1 calc R U . . .
O31 O 0.2631(5) 0.4651(4) 0.6602(3) 0.0362(12) Uani 1 1 d . . . . .
P3 P 0.18405(18) 0.47997(16) 0.78766(14) 0.0333(5) Uani 1 1 d . . . . .
O32 O 0.2527(5) 0.5360(5) 0.8313(4) 0.0477(14) Uani 1 1 d . . . . .
O33 O 0.0420(5) 0.5525(4) 0.8047(4) 0.0476(14) Uani 1 1 d . . . . .
O34 O 0.1783(5) 0.3496(4) 0.8266(4) 0.0511(14) Uani 1 1 d . . . . .
OW1 O 0.0734(6) 0.3817(5) 0.5768(5) 0.0648(17) Uani 1 1 d . . . . .
OW2 O 0.8235(7) -0.0230(6) 0.5480(5) 0.091(2) Uani 1 1 d . . . . .
OW3 O 0.9259(5) -0.2648(4) 0.9614(4) 0.0408(13) Uani 1 1 d . . . . .
OW4 O 0.2706(15) 0.1575(14) 0.5224(12) 0.056(4) Uani 0.4 1 d . U P . .
HN1 H 0.920(6) 0.192(6) 1.065(5) 0.10(4) Uiso 1 1 d D . . . .
HW1 H 0.951(7) -0.327(7) 0.924(6) 0.050 Uiso 1 1 d . U . . .
HW2 H 0.896(7) -0.304(6) 1.031(6) 0.050 Uiso 1 1 d . U . . .
HN2 H 0.699(6) 0.412(6) 1.070(2) 0.04(2) Uiso 1 1 d D . . . .

loop_
_atom_site_aniso_label
_atom_site_aniso_U_11
_atom_site_aniso_U_22
_atom_site_aniso_U_33
_atom_site_aniso_U_23
_atom_site_aniso_U_13
_atom_site_aniso_U_12
N1A 0.042(4) 0.029(3) 0.029(4) 0.007(3) -0.014(3) -0.005(3)
C1A 0.055(5) 0.036(4) 0.039(5) 0.010(4) -0.019(4) -0.008(4)
C2A 0.054(6) 0.055(5) 0.029(5) 0.002(4) -0.013(4) -0.006(4)
C3A 0.057(6) 0.042(4) 0.041(5) -0.011(4) -0.029(4) 0.004(4)
C4A 0.035(4) 0.032(4) 0.048(5) -0.002(3) -0.023(4) 0.001(3)
C5A 0.037(5) 0.036(4) 0.057(6) -0.006(4) -0.029(4) 0.001(3)
C6A 0.026(4) 0.037(4) 0.051(5) -0.001(4) -0.012(4) -0.012(3)
C7A 0.026(4) 0.026(3) 0.045(5) 0.001(3) -0.016(4) -0.004(3)
C8A 0.037(4) 0.033(4) 0.033(4) -0.004(3) -0.008(4) -0.004(3)
C9A 0.045(5) 0.034(4) 0.031(4) -0.007(3) -0.012(4) -0.004(4)
C10A 0.050(5) 0.025(4) 0.034(5) 0.002(3) -0.018(4) -0.012(3)
N2A 0.034(4) 0.030(3) 0.024(4) 0.005(3) -0.012(3) -0.005(3)
C11A 0.026(4) 0.024(3) 0.028(4) 0.000(3) -0.014(3) -0.001(3)
C12A 0.029(4) 0.026(3) 0.030(4) 0.003(3) -0.016(3) -0.002(3)
N1B 0.032(4) 0.026(3) 0.031(4) 0.002(3) -0.009(3) -0.009(3)
C1B 0.033(4) 0.032(4) 0.037(5) 0.007(3) -0.011(4) -0.006(3)
C2B 0.032(4) 0.041(4) 0.033(5) 0.006(3) -0.007(4) -0.005(3)
C3B 0.046(5) 0.037(4) 0.027(4) -0.008(3) -0.011(4) 0.006(4)
C4B 0.038(4) 0.030(4) 0.041(5) -0.004(3) -0.017(4) -0.004(3)
C5B 0.048(5) 0.032(4) 0.042(5) -0.002(3) -0.031(4) -0.005(3)
C6B 0.041(5) 0.036(4) 0.047(5) -0.003(4) -0.023(4) -0.007(3)
C7B 0.015(4) 0.033(4) 0.047(5) 0.000(3) -0.013(3) -0.003(3)
C8B 0.033(4) 0.039(4) 0.066(6) 0.006(4) -0.030(4) -0.013(3)
C9B 0.032(4) 0.050(4) 0.047(5) 0.010(4) -0.016(4) -0.018(4)
C10B 0.045(5) 0.043(4) 0.036(5) 0.007(4) -0.016(4) -0.011(4)
N2B 0.038(4) 0.028(3) 0.037(4) 0.001(3) -0.019(3) -0.005(3)
C11B 0.023(4) 0.021(3) 0.043(5) 0.001(3) -0.014(3) -0.002(3)
C12B 0.029(4) 0.021(3) 0.039(5) 0.001(3) -0.015(3) -0.007(3)
C1 0.027(4) 0.035(4) 0.042(4) 0.012(3) -0.020(3) -0.014(3)
O11 0.050(6) 0.033(4) 0.046(5) 0.014(4) -0.025(5) -0.017(4)
P1 0.047(2) 0.0381(19) 0.031(2) 0.0061(14) -0.0124(17) -0.0147(16)
O12 0.035(4) 0.083(4) 0.125(6) 0.066(4) -0.015(4) -0.018(3)
O13 0.044(4) 0.050(4) 0.240(10) -0.050(5) -0.022(5) -0.010(3)
O14 0.025(4) 0.023(4) 0.061(6) -0.003(4) -0.025(4) -0.002(3)
O11' 0.038(7) 0.033(6) 0.030(6) 0.001(5) -0.019(5) -0.016(5)
P1' 0.034(3) 0.029(2) 0.026(3) 0.0023(18) 0.002(2) -0.014(2)
O14' 0.031(4) 0.033(4) 0.033(4) 0.000(2) -0.011(2) -0.011(2)
C2 0.026(4) 0.027(4) 0.029(4) 0.000(3) -0.001(3) -0.004(3)
O21 0.031(3) 0.043(3) 0.038(3) -0.003(2) -0.012(2) -0.010(2)
P2 0.0410(13) 0.0519(13) 0.0483(13) 0.0017(10) -0.0262(11) -0.0085(10)
O22 0.027(4) 0.050(5) 0.051(5) -0.007(4) -0.011(3) -0.005(3)
O23 0.042(5) 0.048(5) 0.053(6) -0.006(4) -0.024(4) -0.010(4)
O24 0.088(8) 0.067(6) 0.094(9) 0.026(7) -0.067(8) -0.022(5)
O22' 0.031(12) 0.072(19) 0.070(18) 0.038(14) -0.024(12) -0.017(11)
O23' 0.037(13) 0.076(19) 0.037(15) -0.015(13) -0.019(11) 0.004(12)
O24' 0.069(19) 0.017(12) 0.13(3) -0.014(18) -0.05(2) 0.029(11)
C3 0.031(4) 0.031(4) 0.030(4) 0.007(3) -0.009(3) -0.021(3)
O31 0.042(3) 0.053(3) 0.020(3) 0.002(2) -0.008(2) -0.029(2)
P3 0.0307(11) 0.0400(10) 0.0257(10) 0.0003(8) -0.0052(8) -0.0131(8)
O32 0.034(3) 0.075(4) 0.033(3) -0.010(3) -0.008(2) -0.018(3)
O33 0.026(3) 0.057(3) 0.058(4) -0.008(3) -0.017(3) -0.004(2)
O34 0.056(3) 0.043(3) 0.033(3) 0.011(2) 0.004(3) -0.018(3)
OW1 0.072(4) 0.079(4) 0.060(4) 0.000(3) -0.035(3) -0.031(3)
OW2 0.070(5) 0.111(5) 0.072(5) -0.012(4) -0.027(4) 0.009(4)
OW3 0.040(3) 0.041(3) 0.038(3) 0.002(2) -0.011(3) -0.014(2)
OW4 0.056(5) 0.056(5) 0.057(5) -0.001(2) -0.023(3) -0.014(2)

loop_
_atom_type_symbol
_atom_type_description
_atom_type_scat_dispersion_real
_atom_type_scat_dispersion_imag
_atom_type_scat_source
C C 0.0181 0.0091 'International Tables Vol C Tables 4.2.6.8 and 6.1.1.4'
H H 0.0000 0.0000 'International Tables Vol C Tables 4.2.6.8 and 6.1.1.4'
N N 0.0311 0.0180 'International Tables Vol C Tables 4.2.6.8 and 6.1.1.4'
O O 0.0492 0.0322 'International Tables Vol C Tables 4.2.6.8 and 6.1.1.4'
P P 0.2955 0.4335 'International Tables Vol C Tables 4.2.6.8 and 6.1.1.4'

loop_
_geom_angle_atom_site_label_1
_geom_angle_atom_site_label_2
_geom_angle_atom_site_label_3
_geom_angle
_geom_angle_site_symmetry_1
_geom_angle_site_symmetry_3
C1A N1A C12A 116.4(6) . .
N1A C1A C2A 124.0(8) . .
C3A C2A C1A 119.9(7) . .
C2A C3A C4A 118.6(7) . .
C3A C4A C12A 117.7(7) . .
C3A C4A C5A 123.9(7) . .
C12A C4A C5A 118.3(7) . .
C6A C5A C4A 121.9(7) . .
C5A C6A C7A 120.5(7) . .
C8A C7A C11A 118.5(6) . .
C8A C7A C6A 123.2(7) . .
C11A C7A C6A 118.3(7) . .
C9A C8A C7A 121.0(7) . .
C8A C9A C10A 118.3(7) . .
N2A C10A C9A 120.8(7) . .
C10A N2A C11A 123.0(7) . .
N2A C11A C7A 118.3(6) . .
N2A C11A C12A 120.3(6) . .
C7A C11A C12A 121.4(6) . .
N1A C12A C4A 123.3(6) . .
N1A C12A C11A 117.1(6) . .
C4A C12A C11A 119.6(6) . .
C1B N1B C12B 123.1(6) . .
N1B C1B C2B 119.8(7) . .
C3B C2B C1B 119.2(7) . .
C2B C3B C4B 120.8(7) . .
C12B C4B C3B 118.3(7) . .
C12B C4B C5B 118.6(7) . .
C3B C4B C5B 123.1(7) . .
C6B C5B C4B 121.0(7) . .
C5B C6B C7B 120.6(7) . .
C8B C7B C11B 117.3(7) . .
C8B C7B C6B 122.9(7) . .
C11B C7B C6B 119.8(7) . .
C7B C8B C9B 120.6(7) . .
C8B C9B C10B 118.4(7) . .
N2B C10B C9B 124.0(7) . .
C10B N2B C11B 116.4(6) . .
N2B C11B C7B 123.4(6) . .
N2B C11B C12B 117.9(6) . .
C7B C11B C12B 118.6(6) . .
N1B C12B C4B 118.8(6) . .
N1B C12B C11B 119.9(6) . .
C4B C12B C11B 121.3(6) . .
O11' C1 C2 117.5(7) . .
O11 C1 C2 108.2(6) . .
O11' C1 C3 107.7(6) . .
O11 C1 C3 116.5(6) . .
C2 C1 C3 110.1(5) . .
C1 O11 P1 124.4(6) . .
O13 P1 O11 107.1(4) . .
O13 P1 O14 116.2(6) . .
O11 P1 O14 104.1(4) . .
O13 P1 O12 105.2(5) . .
O11 P1 O12 112.2(4) . .
O14 P1 O12 112.1(4) . .
C1 O11' P1' 126.5(8) . .
O14' P1' O11' 107.8(6) . .
O14' P1' OW4 18.0(5) . .
O11' P1' OW4 120.8(6) . .
OW4 O14' P1' 116(2) . .
O21 C2 C1 108.6(5) . .
O21 C2 C3 109.7(5) . 2_666
C1 C2 C3 110.0(6) . 2_666
C2 O21 P2 122.7(4) . .
O23 P2 O24 115.2(5) . .
O24' P2 O22' 121.9(18) . .
O24' P2 O23' 113.3(17) . .
O22' P2 O23' 104.2(14) . .
O23 P2 O22 113.4(5) . .
O24 P2 O22 106.2(6) . .
O24' P2 O21 101.2(15) . .
O23 P2 O21 109.3(3) . .
O24 P2 O21 107.4(5) . .
O22' P2 O21 109.6(7) . .
O23' P2 O21 105.7(8) . .
O22 P2 O21 104.7(3) . .
O31 C3 C2 107.7(5) . 2_666
O31 C3 C1 109.0(5) . .
C2 C3 C1 109.3(5) 2_666 .
C3 O31 P3 122.8(4) . .
O32 P3 O33 114.7(3) . .
O32 P3 O34 114.9(3) . .
O33 P3 O34 107.3(3) . .
O32 P3 O31 110.3(3) . .
O33 P3 O31 104.9(3) . .
O34 P3 O31 103.7(3) . .
O14' OW4 P1' 46.0(16) . .

loop_
_geom_bond_atom_site_label_1
_geom_bond_atom_site_label_2
_geom_bond_distance
_geom_bond_site_symmetry_2
N1A C1A 1.322(9) .
N1A C12A 1.365(8) .
C1A C2A 1.402(11) .
C2A C3A 1.352(11) .
C3A C4A 1.412(10) .
C4A C12A 1.411(9) .
C4A C5A 1.431(10) .
C5A C6A 1.364(10) .
C6A C7A 1.435(9) .
C7A C8A 1.397(10) .
C7A C11A 1.403(9) .
C8A C9A 1.364(10) .
C9A C10A 1.389(10) .
C10A N2A 1.321(9) .
N2A C11A 1.355(8) .
C11A C12A 1.419(9) .
N1B C1B 1.326(9) .
N1B C12B 1.358(8) .
C1B C2B 1.388(10) .
C2B C3B 1.364(10) .
C3B C4B 1.397(10) .
C4B C12B 1.395(10) .
C4B C5B 1.440(10) .
C5B C6B 1.364(10) .
C6B C7B 1.434(10) .
C7B C8B 1.372(10) .
C7B C11B 1.409(9) .
C8B C9B 1.375(10) .
C9B C10B 1.381(10) .
C10B N2B 1.343(9) .
N2B C11B 1.356(8) .
C11B C12B 1.437(9) .
C1 O11' 1.360(11) .
C1 O11 1.410(10) .
C1 C2 1.517(9) .
C1 C3 1.532(9) .
O11 P1 1.605(8) .
P1 O13 1.352(7) .
P1 O14 1.617(8) .
P1 O12 1.751(9) .
O11' P1' 1.616(11) .
P1' O14' 1.587(12) .
P1' OW4 1.982(16) .
O14' OW4 0.680(15) .
C2 O21 1.431(7) .
C2 C3 1.528(9) 2_666
O21 P2 1.604(5) .
P2 O24' 1.41(2) .
P2 O23 1.476(7) .
P2 O24 1.531(11) .
P2 O22' 1.56(2) .
P2 O23' 1.57(2) .
P2 O22 1.564(7) .
C3 O31 1.429(7) .
C3 C2 1.528(9) 2_666
O31 P3 1.606(5) .
P3 O32 1.459(5) .
P3 O33 1.515(5) .
P3 O34 1.543(5) .
